data_1508066
loop_
_publ_author_name
'Campbell, Victoria E.'
'de Hatten, Xavier'
'Delsuc, Nicolas'
'Kauffmann, Brice'
'Huc, Ivan'
'Nitschke, Jonathan R.'

_publ_section_title
;
 Cascading transformations within a dynamic self-assembled system.
;
_journal_issue 8
_journal_name_full 'Nature chemistry'
_journal_page_first 684
_journal_page_last 687
_journal_paper_doi 10.1038/nchem.693
_journal_volume 2
_journal_year 2010
_chemical_formula_sum 'C119.36 H115.1 B3 Cu3 F11.9 N20 O16'
_chemical_formula_weight 2534.92
_chemical_name_systematic
; 
 ? 
;
_space_group_IT_number 2
_symmetry_cell_setting triclinic
_symmetry_space_group_name_Hall '-P 1'
_symmetry_space_group_name_H-M 'P -1'
_atom_sites_solution_hydrogens geom
_atom_sites_solution_primary direct
_atom_sites_solution_secondary difmap
_audit_creation_method SHELXL-97
_cell_angle_alpha 84.064(4)
_cell_angle_beta 82.693(4)
_cell_angle_gamma 87.212(4)
_cell_formula_units_Z 2
_cell_length_a 16.8440(10)
_cell_length_b 17.3930(10)
_cell_length_c 20.2570(10)
_cell_measurement_temperature 213(2)
_cell_volume 5851.1(6)
_computing_structure_refinement 'SHELXL-97 (Sheldrick, 1997)'
_computing_structure_solution 'SHELXS-97 (Sheldrick, 1990)'
_diffrn_ambient_temperature 213(2)
_diffrn_measured_fraction_theta_full 0.882
_diffrn_measured_fraction_theta_max 0.882
_diffrn_radiation_monochromator graphite
_diffrn_radiation_source 'rotating anode'
_diffrn_radiation_type CuK\a
_diffrn_radiation_wavelength 1.54178
_diffrn_reflns_av_R_equivalents 0.1399
_diffrn_reflns_av_sigmaI/netI 0.2254
_diffrn_reflns_limit_h_max 20
_diffrn_reflns_limit_h_min -20
_diffrn_reflns_limit_k_max 16
_diffrn_reflns_limit_k_min -20
_diffrn_reflns_limit_l_max 25
_diffrn_reflns_limit_l_min -24
_diffrn_reflns_number 81885
_diffrn_reflns_theta_full 72.28
_diffrn_reflns_theta_max 72.28
_diffrn_reflns_theta_min 6.53
_exptl_absorpt_coefficient_mu 1.425
_exptl_absorpt_correction_type none
_exptl_crystal_density_diffrn 1.441
_exptl_crystal_density_method 'not measured'
_exptl_crystal_F_000 2616
_exptl_crystal_size_max 0.1
_exptl_crystal_size_mid 0.1
_exptl_crystal_size_min 0.1
_refine_diff_density_max 1.023
_refine_diff_density_min -0.573
_refine_diff_density_rms 0.093
_refine_ls_extinction_coef 0.00000
_refine_ls_extinction_expression Fc^*^=kFc[1+0.001xFc^2^\l^3^/sin(2\q)]^-1/4^
_refine_ls_extinction_method SHELXL
_refine_ls_goodness_of_fit_ref 1.045
_refine_ls_hydrogen_treatment constr
_refine_ls_matrix_type full
_refine_ls_number_parameters 1476
_refine_ls_number_reflns 20396
_refine_ls_number_restraints 31
_refine_ls_restrained_S_all 1.053
_refine_ls_R_factor_all 0.3109
_refine_ls_R_factor_gt 0.1437
_refine_ls_shift/su_max 0.093
_refine_ls_shift/su_mean 0.028
_refine_ls_structure_factor_coef Fsqd
_refine_ls_weighting_details 'calc w=1/[\s^2^(Fo^2^)+(0.2000P)^2^+0.0000P] where P=(Fo^2^+2Fc^2^)/3'
_refine_ls_weighting_scheme calc
_refine_ls_wR_factor_gt 0.3340
_refine_ls_wR_factor_ref 0.4307
_reflns_number_gt 6819
_reflns_number_total 20396
_reflns_threshold_expression >2sigma(I)
_cod_data_source_file nchem.693-s2.cif
_cod_data_source_block nd10-2
_cod_original_sg_symbol_H-M P-1
_cod_original_formula_sum 'C119.36 H115.10 B3 Cu3 F11.90 N20 O16'
_cod_database_code 1508066

loop_
_symmetry_equiv_pos_as_xyz
'x, y, z'
'-x, -y, -z'

loop_
_atom_site_label
_atom_site_type_symbol
_atom_site_fract_x
_atom_site_fract_y
_atom_site_fract_z
_atom_site_U_iso_or_equiv
_atom_site_adp_type
_atom_site_occupancy
_atom_site_symmetry_multiplicity
_atom_site_calc_flag
_atom_site_refinement_flags
Cu1 Cu 0.46179(9) 0.27779(8) 0.29022(7) 0.0670(6) Uani 1 1 d .
Cu2 Cu 0.29727(10) 0.32504(9) 0.32412(8) 0.0802(6) Uani 1 1 d .
Cu3 Cu 0.63302(10) 0.23844(9) 0.25626(8) 0.0767(6) Uani 1 1 d .
N23 N 0.2218(5) 0.2354(5) 0.3454(4) 0.063(3) Uani 1 1 d .
O10 O 0.6453(5) -0.1140(5) 0.2353(4) 0.084(3) Uani 1 1 d .
O5 O 0.2792(5) 0.6814(5) 0.3094(4) 0.091(3) Uani 1 1 d .
N1 N 0.3411(5) 0.2720(5) 0.4076(5) 0.059(3) Uani 1 1 d .
N25 N 0.6529(5) 0.1220(5) 0.2498(5) 0.062(2) Uani 1 1 d .
C3 C 0.3267(7) 0.1487(8) 0.4827(6) 0.078(4) Uani 1 1 d .
H3 H 0.3661 0.1617 0.5073 0.093 Uiso 1 1 calc R
N18 N 0.2732(5) 0.4428(5) 0.3267(5) 0.066(3) Uani 1 1 d .
N2 N 0.4834(5) 0.1694(5) 0.3377(4) 0.060(2) Uani 1 1 d .
O4 O 0.2321(6) 0.4527(5) 0.4956(5) 0.104(3) Uani 1 1 d .
F18 F 0.5022(6) 0.3009(5) 0.5709(4) 0.140(3) Uani 1 1 d .
F14 F 0.4119(6) 0.2709(5) 0.0361(4) 0.140(3) Uani 1 1 d .
F17 F 0.5930(5) 0.2020(5) 0.5641(4) 0.139(6) Uani 0.96(3) 1 d P
O9 O 0.1099(5) 0.0269(6) 0.3891(5) 0.099(3) Uani 1 1 d .
N5 N 0.5197(5) 0.3632(6) 0.2227(5) 0.065(3) Uani 1 1 d .
N6 N 0.3850(5) 0.2113(5) 0.2443(4) 0.063(2) Uani 1 1 d .
O8 O 0.1301(5) 0.3529(6) 0.2875(5) 0.102(3) Uani 1 1 d .
O11 O 0.7271(5) 0.0809(4) 0.3983(4) 0.078(3) Uani 1 1 d .
N21 N 0.6020(5) 0.2630(7) 0.3562(4) 0.068(3) Uani 1 1 d .
F20 F 0.5214(5) 0.2173(5) 0.6605(4) 0.125(5) Uani 0.94(3) 1 d P
N22 N 0.1054(6) 0.2693(7) 0.2126(6) 0.106(4) Uani 1 1 d .
H22 H 0.1123 0.2221 0.2032 0.127 Uiso 1 1 calc R
N20 N 0.7038(5) 0.3299(5) 0.2581(4) 0.059(2) Uani 1 1 d .
O6 O 0.8381(5) 0.5126(5) 0.2941(4) 0.090(3) Uani 1 1 d .
N17 N 0.1684(6) 0.3763(7) 0.4350(5) 0.077(3) Uani 1 1 d .
H17 H 0.1613 0.3701 0.3946 0.092 Uiso 1 1 calc R
C7 C 0.5301(7) 0.0714(7) 0.4182(6) 0.069(3) Uani 1 1 d .
H7 H 0.5619 0.0579 0.4522 0.083 Uiso 1 1 calc R
N8 N 0.7744(6) 0.3695(6) 0.0897(5) 0.097(4) Uani 1 1 d .
H8 H 0.7757 0.4179 0.0947 0.116 Uiso 1 1 calc R
C9 C 0.6951(6) 0.3600(7) 0.3174(5) 0.053(3) Uani 1 1 d .
C114 C 0.3011(6) 0.4847(7) 0.2683(6) 0.061(3) Uani 1 1 d .
F19 F 0.4670(9) 0.1809(8) 0.5759(6) 0.179(8) Uani 1.00(4) 1 d .
C11 C 0.2430(6) 0.1816(7) 0.3947(6) 0.062(3) Uani 1 1 d .
C129 C 0.4660(6) 0.5052(7) 0.4122(7) 0.073(3) Uani 1 1 d .
H129 H 0.4690 0.5493 0.4340 0.088 Uiso 1 1 calc R
C12 C 0.4339(6) 0.4409(9) 0.4469(6) 0.075(4) Uani 1 1 d .
H12 H 0.4172 0.4405 0.4925 0.090 Uiso 1 1 calc R
C123 C 0.2900(8) 0.0778(7) 0.4986(6) 0.078(4) Uani 1 1 d .
H123 H 0.3061 0.0431 0.5329 0.093 Uiso 1 1 calc R
N19 N 0.3275(5) 0.3602(6) 0.2264(5) 0.070(3) Uani 1 1 d .
F15 F 0.5073(8) 0.3473(6) -0.0169(4) 0.156(4) Uani 1 1 d .
C14 C 0.5457(7) 0.3602(7) 0.1582(6) 0.067(3) Uani 1 1 d .
C15 C 0.7365(7) 0.1039(8) 0.3405(8) 0.072(4) Uani 1 1 d .
C16 C 0.3913(8) -0.0198(8) 0.3237(7) 0.084(4) Uani 1 1 d .
H16 H 0.3916 -0.0706 0.3431 0.101 Uiso 1 1 calc R
C128 C 0.4258(6) 0.3751(7) 0.4144(6) 0.059(3) Uani 1 1 d .
C17 C 0.4946(6) 0.5066(8) 0.3439(6) 0.065(3) Uani 1 1 d .
N11 N 0.5685(5) 0.2252(6) 0.1779(4) 0.069(3) Uani 1 1 d .
C18 C 0.7268(6) 0.4533(6) 0.3930(6) 0.065(3) Uani 1 1 d .
H18 H 0.7558 0.4947 0.4011 0.078 Uiso 1 1 calc R
C19 C 0.3045(6) 0.2006(7) 0.4296(5) 0.064(3) Uani 1 1 d .
C20 C 0.3813(6) 0.3032(7) 0.4430(6) 0.066(4) Uani 1 1 d .
H20 H 0.3844 0.2829 0.4870 0.079 Uiso 1 1 calc R
C21 C 0.2305(7) 0.0595(7) 0.4638(7) 0.082(4) Uani 1 1 d .
H21 H 0.2058 0.0124 0.4748 0.099 Uiso 1 1 calc R
C22 C 0.3862(7) 0.1335(8) 0.2648(6) 0.066(3) Uani 1 1 d .
C23 C 0.5194(7) 0.4318(7) 0.2454(6) 0.064(3) Uani 1 1 d .
C24 C 0.6425(6) 0.3273(7) 0.3720(7) 0.056(3) Uani 1 1 d .
C25 C 0.5278(7) 0.5736(7) 0.3040(7) 0.081(4) Uani 1 1 d .
H25 H 0.5325 0.6193 0.3230 0.098 Uiso 1 1 calc R
C26 C 0.5706(7) 0.4234(9) 0.1149(6) 0.086(4) Uani 1 1 d .
H26 H 0.5835 0.4182 0.0695 0.103 Uiso 1 1 calc R
C27 C 0.3384(7) 0.2329(8) 0.1947(6) 0.070(3) Uani 1 1 d .
N24 N 0.4549(5) 0.3724(5) 0.3487(5) 0.059(2) Uani 1 1 d .
C28 C 0.6923(7) 0.0694(8) 0.2899(6) 0.070(4) Uani 1 1 d .
C29 C 0.6107(7) 0.0920(8) 0.2043(5) 0.062(3) Uani 1 1 d .
F13 F 0.3840(9) 0.3995(6) 0.0162(4) 0.184(5) Uani 1 1 d .
N26 N 0.7846(6) 0.1611(7) 0.3102(6) 0.083(3) Uani 1 1 d .
H26A H 0.7902 0.1659 0.2672 0.100 Uiso 1 1 calc R
C32 C 0.6489(7) -0.0415(8) 0.2414(6) 0.073(4) Uani 1 1 d .
F16 F 0.4024(6) 0.3253(4) -0.0687(4) 0.135(3) Uani 1 1 d .
C33 C 0.4869(7) 0.0179(8) 0.3999(6) 0.077(4) Uani 1 1 d .
H33 H 0.4885 -0.0318 0.4216 0.092 Uiso 1 1 calc R
C34 C 0.4378(7) 0.0346(8) 0.3476(6) 0.070(3) Uani 1 1 d .
C35 C 0.2461(6) 0.4835(10) 0.3791(6) 0.074(4) Uani 1 1 d .
C124 C 0.2064(7) 0.1107(7) 0.4119(6) 0.070(3) Uani 1 1 d .
C36 C 0.6739(7) 0.4184(8) 0.4432(5) 0.071(4) Uani 1 1 d .
H36 H 0.6652 0.4382 0.4845 0.085 Uiso 1 1 calc R
C130 C 0.5512(7) 0.4999(8) 0.2072(7) 0.073(3) Uani 1 1 d .
C37 C 0.3044(7) 0.5647(7) 0.2601(7) 0.070(3) Uani 1 1 d .
O7 O 0.7619(7) 0.2533(7) 0.1517(5) 0.148(5) Uani 1 1 d .
C39 C 0.4887(6) 0.4376(7) 0.3163(6) 0.058(3) Uani 1 1 d .
C40 C 0.5674(7) 0.1454(8) 0.1640(6) 0.069(3) Uani 1 1 d .
C131 C 0.6896(7) -0.0093(7) 0.2884(6) 0.071(3) Uani 1 1 d .
H131 H 0.7151 -0.0421 0.3190 0.085 Uiso 1 1 calc R
C115 C 0.3600(8) 0.4829(8) 0.1517(6) 0.087(4) Uani 1 1 d .
H115 H 0.3797 0.4560 0.1154 0.105 Uiso 1 1 calc R
C116 C 0.6328(7) 0.3532(8) 0.4329(6) 0.065(3) Uani 1 1 d .
H116 H 0.5992 0.3283 0.4677 0.078 Uiso 1 1 calc R
C41 C 0.4384(7) 0.1130(7) 0.3205(5) 0.061(3) Uani 1 1 d .
C42 C 0.3450(7) 0.0788(8) 0.2428(6) 0.071(3) Uani 1 1 d .
C43 C 0.3039(8) 0.1015(7) 0.1887(6) 0.086(4) Uani 1 1 d .
H43 H 0.2789 0.0653 0.1685 0.103 Uiso 1 1 calc R
C117 C 0.7362(6) 0.4271(7) 0.3317(6) 0.064(3) Uani 1 1 d .
C44 C 0.5237(8) 0.1181(8) 0.1184(6) 0.087(4) Uani 1 1 d .
H44 H 0.4963 0.1533 0.0909 0.105 Uiso 1 1 calc R
C45 C 0.6061(8) 0.0114(8) 0.1982(6) 0.085(4) Uani 1 1 d .
C46 C 0.1219(7) 0.1515(8) 0.3252(7) 0.083(4) Uani 1 1 d .
H46 H 0.0816 0.1427 0.2997 0.100 Uiso 1 1 calc R
C47 C 0.5538(7) 0.2849(9) 0.1355(5) 0.079(4) Uani 1 1 d .
H47 H 0.5488 0.2783 0.0913 0.094 Uiso 1 1 calc R
C48 C 0.3284(6) 0.4449(7) 0.2135(6) 0.064(3) Uani 1 1 d .
C49 C 0.5791(6) 0.2070(7) 0.4020(5) 0.056(3) Uani 1 1 d .
H49 H 0.5953 0.2059 0.4443 0.067 Uiso 1 1 calc R
C50 C 0.2148(7) 0.4344(9) 0.4428(7) 0.069(4) Uani 1 1 d .
C51 C 0.5522(7) 0.5686(8) 0.2375(7) 0.084(4) Uani 1 1 d .
H51 H 0.5702 0.6128 0.2112 0.101 Uiso 1 1 calc R
C52 C 0.5762(8) 0.4934(8) 0.1384(7) 0.086(4) Uani 1 1 d .
H52 H 0.5959 0.5355 0.1101 0.104 Uiso 1 1 calc R
C53 C 0.1424(8) 0.0961(8) 0.3747(7) 0.078(4) Uani 1 1 d .
C54 C 0.7630(9) 0.3231(11) 0.1468(7) 0.096(5) Uani 1 1 d .
C55 C 0.6724(8) -0.2508(7) 0.2608(7) 0.087(4) Uani 1 1 d .
H55 H 0.6150 -0.2584 0.2623 0.105 Uiso 1 1 calc R
C56 C 0.3006(8) 0.1775(8) 0.1657(6) 0.078(4) Uani 1 1 d .
H56 H 0.2725 0.1932 0.1296 0.094 Uiso 1 1 calc R
C57 C 0.2755(7) 0.6045(8) 0.3175(7) 0.077(4) Uani 1 1 d .
C58 C 0.7946(8) 0.4543(8) 0.2771(7) 0.078(4) Uani 1 1 d .
C59 C 0.6845(7) -0.1698(7) 0.2793(6) 0.079(4) Uani 1 1 d .
H59A H 0.6621 -0.1653 0.3253 0.095 Uiso 1 1 calc R
H59B H 0.7412 -0.1601 0.2750 0.095 Uiso 1 1 calc R
C60 C 0.3339(9) 0.6040(8) 0.2000(8) 0.102(5) Uani 1 1 d .
H60 H 0.3355 0.6576 0.1956 0.122 Uiso 1 1 calc R
C61 C 0.1322(7) 0.2862(9) 0.2704(8) 0.085(4) Uani 1 1 d .
C62 C 0.5298(7) 0.1478(7) 0.3882(6) 0.066(3) Uani 1 1 d .
C63 C 0.8001(8) 0.4246(9) 0.2159(6) 0.089(4) Uani 1 1 d .
H63 H 0.8348 0.4458 0.1799 0.106 Uiso 1 1 calc R
C64 C 0.3600(8) 0.5639(9) 0.1483(7) 0.094(4) Uani 1 1 d .
H64 H 0.3793 0.5910 0.1079 0.113 Uiso 1 1 calc R
C65 C 0.7527(8) 0.3614(8) 0.2079(7) 0.077(4) Uani 1 1 d .
O12 O 0.1883(10) 0.4697(8) 0.9206(6) 0.172(6) Uani 1 1 d .
B32 B 0.5236(18) 0.2275(16) 0.5960(14) 0.112(17) Uani 1.00(10) 1 d .
C68 C 0.9021(10) 0.3263(9) 0.3967(10) 0.101(5) Uani 1 1 d .
H68 H 0.9262 0.3642 0.4156 0.121 Uiso 1 1 calc R
C69 C 0.9219(8) 0.3148(9) 0.3317(11) 0.102(5) Uani 1 1 d .
H69 H 0.9597 0.3457 0.3054 0.123 Uiso 1 1 calc R
C70 C 0.8079(7) 0.2241(8) 0.4077(8) 0.086(4) Uani 1 1 d .
H70 H 0.7709 0.1935 0.4352 0.103 Uiso 1 1 calc R
C71 C 0.8854(8) 0.2549(9) 0.3017(7) 0.093(5) Uani 1 1 d .
H71 H 0.9021 0.2452 0.2577 0.112 Uiso 1 1 calc R
C72 C 0.2475(7) 0.5634(8) 0.3762(7) 0.087(4) Uani 1 1 d .
H72 H 0.2295 0.5887 0.4138 0.104 Uiso 1 1 calc R
C73 C 0.1623(7) 0.2209(7) 0.3138(6) 0.066(3) Uani 1 1 d .
C74 C 0.0839(10) 0.3989(11) 0.1564(7) 0.116(6) Uani 1 1 d .
H74 H 0.1197 0.4187 0.1812 0.139 Uiso 1 1 calc R
C75 C -0.0085(12) 0.4133(13) 0.0777(9) 0.117(7) Uani 1 1 d .
H75 H -0.0362 0.4457 0.0483 0.141 Uiso 1 1 calc R
C76 C 0.0669(9) 0.3219(12) 0.1658(7) 0.098(5) Uani 1 1 d .
C77 C 0.3469(8) 0.0001(8) 0.2739(6) 0.082(4) Uani 1 1 d .
H77 H 0.3171 -0.0369 0.2591 0.099 Uiso 1 1 calc R
C78 C 0.3328(7) 0.3189(8) 0.1792(6) 0.078(4) Uani 1 1 d .
H78 H 0.3332 0.3410 0.1353 0.093 Uiso 1 1 calc R
C79 C 0.8464(10) 0.2815(10) 0.4334(8) 0.099(5) Uani 1 1 d .
H79 H 0.8329 0.2893 0.4782 0.118 Uiso 1 1 calc R
C80 C 0.1540(9) 0.3111(9) 0.5500(8) 0.104(5) Uani 1 1 d .
H80 H 0.1958 0.3382 0.5611 0.124 Uiso 1 1 calc R
C81 C 0.8258(8) 0.2130(9) 0.3397(8) 0.078(4) Uani 1 1 d .
C82 C 0.7060(8) -0.3082(7) 0.3125(7) 0.115(5) Uani 1 1 d .
H82A H 0.6983 -0.3598 0.3025 0.172 Uiso 1 1 calc R
H82B H 0.6787 -0.3006 0.3561 0.172 Uiso 1 1 calc R
H82C H 0.7621 -0.3005 0.3118 0.172 Uiso 1 1 calc R
C83 C 0.0712(9) 0.2810(9) 0.4669(8) 0.090(4) Uani 1 1 d .
H83 H 0.0596 0.2879 0.4230 0.108 Uiso 1 1 calc R
C84 C 0.2479(8) 0.7246(8) 0.3663(7) 0.093(4) Uani 1 1 d .
H84A H 0.2830 0.7158 0.4009 0.111 Uiso 1 1 calc R
H84B H 0.1952 0.7071 0.3848 0.111 Uiso 1 1 calc R
C85 C 0.2433(9) 0.8081(8) 0.3426(8) 0.096(4) Uani 1 1 d .
H85 H 0.2970 0.8234 0.3226 0.115 Uiso 1 1 calc R
C86 C 0.7842(8) 0.3527(12) 0.0258(10) 0.120(6) Uani 1 1 d D
N27 N 0.1664(15) 0.3415(12) 0.9544(8) 0.171(7) Uani 1 1 d .
C88 C 0.0318(9) 0.2303(9) 0.5121(11) 0.109(5) Uani 1 1 d .
H88 H -0.0081 0.2018 0.4994 0.130 Uiso 1 1 calc R
B31 B 0.4269(18) 0.3395(15) -0.0063(12) 0.127(8) Uani 1 1 d .
C90 C 0.1288(8) 0.3224(8) 0.4875(8) 0.084(4) Uani 1 1 d .
C91 C 0.0501(11) 0.2192(8) 0.5798(11) 0.118(6) Uani 1 1 d .
H91 H 0.0198 0.1871 0.6120 0.141 Uiso 1 1 calc R
C92 C 0.2064(14) 0.410(2) 0.9508(11) 0.158(8) Uani 1 1 d .
C93 C 0.0549(8) 0.0012(8) 0.3480(9) 0.114(5) Uani 1 1 d .
H93A H 0.0639 -0.0541 0.3465 0.137 Uiso 1 1 calc R
H93B H 0.0685 0.0254 0.3029 0.137 Uiso 1 1 calc R
C94 C 0.2198(9) 0.8527(7) 0.4011(8) 0.120(5) Uani 1 1 d .
H94A H 0.2583 0.8425 0.4322 0.181 Uiso 1 1 calc R
H94B H 0.1680 0.8376 0.4224 0.181 Uiso 1 1 calc R
H94C H 0.2179 0.9070 0.3864 0.181 Uiso 1 1 calc R
N28 N 0.4197(11) 0.8280(9) 0.1336(8) 0.143(6) Uani 1 1 d D
C96 C 0.0463(12) 0.4472(11) 0.1088(9) 0.125(6) Uani 1 1 d .
H96 H 0.0580 0.4991 0.0989 0.150 Uiso 1 1 calc R
C98 C 0.9091(10) 0.5352(8) 0.2501(8) 0.112(5) Uani 1 1 d .
H98A H 0.8948 0.5655 0.2101 0.134 Uiso 1 1 calc R
H98B H 0.9408 0.4900 0.2370 0.134 Uiso 1 1 calc R
C99 C 0.1880(10) 0.8231(8) 0.2899(9) 0.144(7) Uani 1 1 d .
H99A H 0.2079 0.7953 0.2523 0.215 Uiso 1 1 calc R
H99B H 0.1852 0.8775 0.2758 0.215 Uiso 1 1 calc R
H99C H 0.1355 0.8062 0.3078 0.215 Uiso 1 1 calc R
C100 C 0.5613(9) -0.0121(8) 0.1504(7) 0.107(5) Uani 1 1 d .
H100 H 0.5602 -0.0643 0.1446 0.129 Uiso 1 1 calc R
C101 C 0.5198(9) 0.0400(8) 0.1127(7) 0.102(5) Uani 1 1 d .
H101 H 0.4884 0.0232 0.0827 0.122 Uiso 1 1 calc R
C102 C 0.7140(10) -0.2612(8) 0.1894(8) 0.131(6) Uani 1 1 d .
H10A H 0.7030 -0.3113 0.1776 0.196 Uiso 1 1 calc R
H10B H 0.7707 -0.2568 0.1882 0.196 Uiso 1 1 calc R
H10C H 0.6939 -0.2220 0.1582 0.196 Uiso 1 1 calc R
C119 C 0.9812(10) 0.5391(11) 0.3506(9) 0.158(7) Uani 1 1 d .
H11A H 1.0050 0.5744 0.3751 0.237 Uiso 1 1 calc R
H11B H 1.0199 0.4991 0.3383 0.237 Uiso 1 1 calc R
H11C H 0.9359 0.5165 0.3780 0.237 Uiso 1 1 calc R
C120 C 1.0310(11) 0.6118(12) 0.2415(10) 0.205(10) Uani 1 1 d .
H12A H 1.0148 0.6431 0.2033 0.307 Uiso 1 1 calc R
H12B H 1.0634 0.5683 0.2270 0.307 Uiso 1 1 calc R
H12C H 1.0614 0.6420 0.2657 0.307 Uiso 1 1 calc R
C118 C 0.9544(10) 0.5820(9) 0.2887(8) 0.117(5) Uani 1 1 d .
H118 H 0.9206 0.6268 0.3015 0.141 Uiso 1 1 calc R
C104 C -0.0269(9) 0.3375(14) 0.0852(8) 0.121(6) Uani 1 1 d .
H104 H -0.0630 0.3181 0.0606 0.145 Uiso 1 1 calc R
C105 C 0.1131(11) 0.2570(9) 0.5955(8) 0.107(5) Uani 1 1 d .
H105 H 0.1293 0.2462 0.6378 0.128 Uiso 1 1 calc R
C106 C 0.0121(9) 0.2908(10) 0.1320(8) 0.111(5) Uani 1 1 d .
H106 H 0.0011 0.2386 0.1406 0.133 Uiso 1 1 calc R
C133 C 0.3596(18) 0.8626(15) 0.1717(14) 0.32(3) Uani 1 1 d D
C122 C 0.8026(9) 0.3980(14) -0.0277(9) 0.151(9) Uani 1 1 d D
H122 H 0.8079 0.4489 -0.0192 0.182 Uiso 1 1 calc R
C121 C 0.7758(14) 0.2780(14) 0.0140(9) 0.251(17) Uani 1 1 d D
H121 H 0.7653 0.2399 0.0494 0.301 Uiso 1 1 calc R
C107 C 0.8108(12) 0.3125(18) -0.1029(13) 0.160(9) Uani 1 1 d D
H107 H 0.8266 0.2961 -0.1450 0.192 Uiso 1 1 calc R
C127 C -0.0861(11) -0.0181(11) 0.3260(15) 0.255(16) Uani 1 1 d .
H12D H -0.0545 -0.0391 0.2887 0.383 Uiso 1 1 calc R
H12E H -0.1228 0.0212 0.3099 0.383 Uiso 1 1 calc R
H12F H -0.1156 -0.0586 0.3527 0.383 Uiso 1 1 calc R
C132 C 0.4341(15) 0.8361(13) 0.0645(13) 0.225(10) Uani 1 1 d .
H13A H 0.4802 0.8045 0.0503 0.337 Uiso 1 1 calc R
H13B H 0.4439 0.8893 0.0491 0.337 Uiso 1 1 calc R
H13C H 0.3884 0.8202 0.0463 0.337 Uiso 1 1 calc R
C108 C 0.0890(13) 0.3370(13) 0.9220(10) 0.191(10) Uani 1 1 d .
H10D H 0.0788 0.3852 0.8965 0.287 Uiso 1 1 calc R
H10E H 0.0450 0.3266 0.9563 0.287 Uiso 1 1 calc R
H10F H 0.0951 0.2962 0.8930 0.287 Uiso 1 1 calc R
C126 C -0.0542(11) 0.0324(18) 0.4249(10) 0.229(14) Uani 1 1 d .
H12G H -0.1117 0.0362 0.4320 0.343 Uiso 1 1 calc R
H12H H -0.0329 0.0810 0.4311 0.343 Uiso 1 1 calc R
H12I H -0.0353 -0.0073 0.4563 0.343 Uiso 1 1 calc R
C109 C 0.8161(12) 0.3877(18) -0.0943(13) 0.177(9) Uani 1 1 d D
H109 H 0.8272 0.4270 -0.1285 0.213 Uiso 1 1 calc R
C110 C 0.1982(14) 0.2731(11) 0.9939(10) 0.227(12) Uani 1 1 d .
H11D H 0.1653 0.2298 0.9928 0.340 Uiso 1 1 calc R
H11E H 0.1979 0.2843 1.0394 0.340 Uiso 1 1 calc R
H11F H 0.2521 0.2608 0.9753 0.340 Uiso 1 1 calc R
C111 C 0.7830(15) 0.2595(15) -0.0516(14) 0.212(12) Uani 1 1 d D
H111 H 0.7689 0.2110 -0.0606 0.254 Uiso 1 1 calc R
C112 C 0.4764(13) 0.7731(10) 0.1658(9) 0.169(7) Uani 1 1 d .
H11G H 0.5152 0.7535 0.1321 0.253 Uiso 1 1 calc R
H11H H 0.4476 0.7310 0.1907 0.253 Uiso 1 1 calc R
H11I H 0.5033 0.7994 0.1955 0.253 Uiso 1 1 calc R
C125 C -0.0322(18) 0.0162(15) 0.3676(17) 0.230(14) Uani 1 1 d .
H125 H -0.0349 0.0691 0.3458 0.276 Uiso 1 1 calc R
B6 B 0.1027(18) 0.0649(15) 0.1452(17) 1.5(3) Uiso 1 1 d D
F80 F 0.0640(11) 0.1147(10) 0.1870(9) 0.312(8) Uiso 1 1 d D
F83 F 0.1353(16) -0.0071(14) 0.1624(12) 0.426(13) Uiso 1 1 d D
F82 F 0.052(3) 0.060(2) 0.0986(19) 0.74(3) Uiso 1 1 d D
F81 F 0.155(3) 0.1083(18) 0.1013(17) 0.62(3) Uiso 1 1 d D
C555 C 0.374(3) 0.108(3) -0.002(2) 0.12(3) Uiso 0.36(7) 1 d PD
H55A H 0.3729 0.1405 -0.0432 0.184 Uiso 1.0(3) 1 calc R
H55B H 0.4186 0.0719 -0.0061 0.184 Uiso 1.0(3) 1 calc PR
H55C H 0.3786 0.1394 0.0336 0.184 Uiso 0.1(3) 1 calc PR
C702 C 0.0229(16) 0.8403(18) 0.2070(14) 0.322(16) Uiso 1 1 d D
H70A H -0.0047 0.8104 0.2447 0.484 Uiso 1 1 calc R
H70B H 0.0292 0.8917 0.2184 0.484 Uiso 1 1 calc R
H70C H 0.0746 0.8165 0.1951 0.484 Uiso 1 1 calc R
N701 N -0.0284(14) 0.8444(14) 0.1447(9) 0.263(9) Uiso 1 1 d D
O88 O 0.8567(19) 0.1131(17) 0.1772(15) 0.404(14) Uiso 1 1 d .
C700 C -0.1069(15) 0.838(3) 0.1851(14) 0.45(3) Uiso 1 1 d D
C701 C 0.006(10) 0.883(9) 0.084(5) 1.22(16) Uiso 1 1 d D
H70D H 0.0473 0.8503 0.0631 1.825 Uiso 1 1 calc R
H70E H 0.0280 0.9302 0.0922 1.825 Uiso 1 1 calc R
H70F H -0.0348 0.8942 0.0546 1.825 Uiso 1 1 calc R
O99 O -0.1105(10) 0.8176(11) 0.2468(9) 0.263(8) Uiso 1 1 d D
C553 C 0.250(4) 0.034(4) -0.031(3) 0.48(3) Uiso 1 1 d D
O778 O 0.048(12) -0.150(11) -0.045(10) 1.58(16) Uiso 1 1 d .
O552 O 0.217(3) 0.067(3) -0.081(3) 0.51(2) Uiso 1 1 d D
N555 N 0.302(3) 0.067(4) 0.012(5) 0.64(4) Uiso 1 1 d D
O666 O 0.1762(19) -0.0349(18) -0.1186(16) 0.400(14) Uiso 1 1 d .
O667 O 0.243(2) -0.070(2) -0.0546(17) 0.429(15) Uiso 1 1 d .
C554 C 0.301(12) 0.036(12) 0.079(4) 1.8(3) Uiso 1 1 d D
H55D H 0.2501 0.0144 0.0949 2.756 Uiso 1 1 calc R
H55E H 0.3106 0.0760 0.1064 2.756 Uiso 1 1 calc R
H55F H 0.3426 -0.0038 0.0822 2.756 Uiso 1 1 calc R
O56 O 0.3167(9) 0.9067(9) 0.1407(7) 0.241(6) Uiso 1 1 d D

loop_
_atom_site_aniso_label
_atom_site_aniso_U_11
_atom_site_aniso_U_22
_atom_site_aniso_U_33
_atom_site_aniso_U_23
_atom_site_aniso_U_13
_atom_site_aniso_U_12
Cu1 0.0755(12) 0.0432(12) 0.0789(11) 0.0066(8) -0.0084(8) 0.0039(9)
Cu2 0.0898(13) 0.0618(13) 0.0883(13) 0.0057(9) -0.0194(10) -0.0023(10)
Cu3 0.0874(13) 0.0592(13) 0.0794(12) 0.0060(9) -0.0060(9) 0.0006(10)
N23 0.049(6) 0.042(6) 0.099(7) -0.001(5) -0.028(5) 0.013(5)
O10 0.099(6) 0.034(5) 0.115(7) 0.009(5) -0.018(5) 0.002(5)
O5 0.115(7) 0.041(6) 0.115(7) -0.005(5) -0.013(5) 0.009(5)
N1 0.038(5) 0.042(7) 0.097(7) 0.008(5) -0.018(5) -0.008(5)
N25 0.062(6) 0.044(6) 0.073(6) 0.002(5) 0.009(5) -0.004(5)
C3 0.059(8) 0.082(11) 0.090(9) 0.001(8) -0.014(6) 0.016(8)
N18 0.057(6) 0.061(7) 0.076(7) 0.009(6) -0.008(5) -0.006(5)
N2 0.061(6) 0.041(6) 0.072(6) 0.002(5) 0.008(5) -0.001(5)
O4 0.130(8) 0.095(7) 0.090(6) -0.025(6) -0.002(6) -0.029(6)
F18 0.204(9) 0.072(6) 0.132(7) 0.006(5) 0.004(6) 0.030(6)
F14 0.201(9) 0.099(7) 0.108(6) 0.043(5) -0.012(6) -0.005(6)
F17 0.109(8) 0.201(11) 0.091(7) 0.001(5) 0.005(5) 0.074(6)
O9 0.066(6) 0.063(7) 0.172(9) -0.016(6) -0.026(6) -0.002(5)
N5 0.075(6) 0.039(7) 0.073(7) 0.015(5) 0.001(5) 0.003(5)
N6 0.080(7) 0.037(6) 0.072(6) -0.011(5) -0.007(5) -0.003(5)
O8 0.081(6) 0.084(8) 0.142(8) 0.017(7) -0.044(5) -0.002(6)
O11 0.094(6) 0.060(6) 0.080(6) 0.012(5) -0.022(5) -0.002(4)
N21 0.054(6) 0.088(8) 0.055(6) 0.004(6) 0.001(4) 0.027(6)
F20 0.142(8) 0.177(10) 0.047(6) 0.005(5) -0.003(4) 0.038(6)
N22 0.107(9) 0.096(10) 0.119(9) -0.003(8) -0.048(8) 0.030(7)
N20 0.077(6) 0.033(6) 0.060(6) 0.001(5) 0.009(5) 0.018(5)
O6 0.085(6) 0.075(7) 0.102(6) 0.002(5) 0.017(5) -0.020(5)
N17 0.070(7) 0.081(9) 0.088(8) -0.032(7) -0.021(6) 0.005(6)
C7 0.056(8) 0.065(10) 0.078(8) 0.022(7) -0.001(6) -0.007(7)
N8 0.126(9) 0.098(10) 0.062(7) -0.032(7) 0.024(6) -0.007(7)
C9 0.055(7) 0.048(8) 0.052(7) 0.008(6) 0.004(5) 0.001(6)
C114 0.058(7) 0.037(8) 0.086(9) -0.011(7) -0.002(6) 0.007(6)
F19 0.204(13) 0.138(11) 0.210(11) 0.018(7) -0.092(9) -0.048(10)
C11 0.033(6) 0.045(8) 0.110(9) -0.007(7) -0.015(6) 0.001(6)
C129 0.059(8) 0.056(9) 0.107(11) -0.003(8) -0.022(7) -0.008(7)
C12 0.053(7) 0.076(10) 0.090(9) -0.010(9) 0.000(6) 0.023(7)
C123 0.081(10) 0.049(9) 0.093(9) 0.011(7) 0.009(8) 0.010(8)
N19 0.073(7) 0.065(8) 0.067(6) -0.002(6) -0.009(5) 0.021(5)
F15 0.196(11) 0.161(10) 0.106(7) 0.023(5) -0.019(7) -0.026(9)
C14 0.104(10) 0.034(8) 0.060(8) 0.001(7) -0.008(7) 0.016(7)
C15 0.045(7) 0.046(10) 0.129(12) -0.023(9) -0.019(8) 0.013(7)
C16 0.097(10) 0.053(10) 0.100(10) 0.004(8) -0.003(8) -0.010(8)
C128 0.050(7) 0.051(9) 0.075(8) -0.008(7) -0.017(6) 0.018(6)
C17 0.048(7) 0.063(10) 0.081(9) 0.006(8) -0.017(6) 0.013(6)
N11 0.086(7) 0.072(8) 0.045(5) 0.003(5) -0.010(4) 0.021(6)
C18 0.061(7) 0.070(9) 0.062(7) -0.014(7) 0.004(6) 0.013(6)
C19 0.048(7) 0.058(9) 0.078(8) 0.010(6) 0.002(6) 0.015(6)
C20 0.034(6) 0.068(10) 0.085(8) 0.025(7) -0.001(6) 0.012(6)
C21 0.055(8) 0.062(10) 0.124(11) 0.014(8) -0.006(8) -0.005(7)
C22 0.076(9) 0.050(9) 0.071(8) -0.005(7) -0.001(6) -0.004(7)
C23 0.080(8) 0.039(8) 0.078(9) 0.003(7) -0.037(7) -0.006(7)
C24 0.044(7) 0.040(8) 0.085(9) -0.009(7) -0.013(6) 0.008(6)
C25 0.100(10) 0.025(8) 0.117(11) 0.011(7) -0.018(8) -0.002(7)
C26 0.117(11) 0.069(10) 0.064(8) 0.014(8) -0.008(7) 0.026(9)
C27 0.063(8) 0.071(10) 0.077(8) -0.004(8) -0.019(6) 0.014(7)
N24 0.059(6) 0.015(5) 0.104(8) -0.004(5) -0.022(5) 0.008(4)
C28 0.057(7) 0.048(9) 0.093(9) 0.014(7) 0.016(6) 0.009(7)
C29 0.075(8) 0.051(9) 0.058(7) 0.007(6) -0.009(6) -0.006(7)
F13 0.324(15) 0.114(8) 0.109(7) -0.020(6) -0.025(8) 0.052(9)
N26 0.071(7) 0.061(8) 0.117(9) -0.007(7) -0.003(7) -0.014(6)
C32 0.085(9) 0.051(9) 0.073(8) 0.014(8) 0.005(7) 0.021(8)
F16 0.222(10) 0.088(6) 0.099(6) -0.004(5) -0.049(6) 0.009(6)
C33 0.069(9) 0.070(10) 0.081(9) 0.032(7) 0.001(7) -0.014(8)
C34 0.071(8) 0.063(10) 0.070(8) 0.001(7) 0.002(6) 0.005(7)
C35 0.044(7) 0.117(13) 0.061(8) -0.013(9) -0.004(6) -0.001(8)
C124 0.048(7) 0.055(9) 0.106(9) -0.015(7) -0.014(7) 0.019(7)
C36 0.062(8) 0.078(10) 0.065(7) -0.009(7) 0.010(6) 0.023(7)
C130 0.079(9) 0.034(9) 0.101(10) -0.003(8) -0.005(7) 0.008(7)
C37 0.075(8) 0.044(9) 0.095(10) -0.003(8) -0.029(7) 0.014(7)
O7 0.208(12) 0.076(8) 0.142(9) -0.042(7) 0.099(8) -0.069(9)
C39 0.058(7) 0.028(8) 0.090(9) -0.006(7) -0.023(6) 0.015(6)
C40 0.082(9) 0.057(9) 0.064(8) 0.005(7) -0.008(6) 0.011(7)
C131 0.080(9) 0.039(9) 0.091(9) 0.000(7) -0.011(7) 0.013(7)
C115 0.122(11) 0.061(10) 0.076(9) 0.000(7) -0.011(8) 0.011(8)
C116 0.067(8) 0.053(9) 0.078(9) -0.004(7) -0.018(6) -0.007(7)
C41 0.061(7) 0.030(7) 0.080(8) 0.025(6) 0.013(6) 0.007(6)
C42 0.073(9) 0.052(10) 0.086(9) 0.000(8) -0.007(7) -0.005(7)
C43 0.131(12) 0.044(9) 0.088(9) -0.003(7) -0.037(8) -0.005(8)
C117 0.050(7) 0.059(9) 0.074(8) 0.011(7) 0.012(6) 0.009(6)
C44 0.126(11) 0.071(11) 0.067(8) -0.007(7) -0.029(8) 0.023(9)
C45 0.100(10) 0.065(11) 0.076(9) 0.027(8) 0.014(7) 0.015(8)
C46 0.059(8) 0.059(10) 0.139(12) -0.029(9) -0.030(7) 0.020(7)
C47 0.087(9) 0.101(12) 0.044(7) 0.005(7) -0.005(6) 0.002(8)
C48 0.064(7) 0.049(9) 0.085(9) -0.015(8) -0.028(6) 0.010(6)
C49 0.050(7) 0.066(9) 0.053(7) -0.002(6) -0.011(5) 0.003(6)
C50 0.061(8) 0.080(11) 0.072(9) -0.029(8) -0.019(7) 0.009(8)
C51 0.090(10) 0.061(11) 0.097(10) 0.016(8) -0.010(8) -0.011(8)
C52 0.107(10) 0.054(10) 0.087(10) 0.017(8) 0.006(8) 0.006(8)
C53 0.065(9) 0.033(9) 0.138(12) -0.008(8) -0.016(8) 0.004(7)
C54 0.127(11) 0.095(14) 0.056(8) -0.020(10) 0.040(8) -0.021(11)
C55 0.105(10) 0.035(9) 0.121(11) -0.005(8) -0.009(9) -0.001(8)
C56 0.101(10) 0.061(10) 0.080(9) -0.014(8) -0.032(7) 0.000(8)
C57 0.081(9) 0.046(10) 0.100(10) 0.005(9) -0.018(8) 0.016(7)
C58 0.078(9) 0.046(9) 0.106(11) 0.006(8) -0.005(8) -0.006(7)
C59 0.066(8) 0.053(9) 0.112(10) 0.014(7) -0.008(7) 0.008(7)
C60 0.152(13) 0.053(10) 0.094(10) 0.010(9) -0.024(10) 0.040(9)
C61 0.052(8) 0.063(11) 0.139(13) 0.005(11) -0.021(8) 0.011(8)
C62 0.062(8) 0.060(9) 0.070(8) 0.012(7) -0.001(6) 0.013(7)
C63 0.102(10) 0.103(13) 0.051(8) -0.003(8) 0.018(7) 0.009(9)
C64 0.127(12) 0.061(11) 0.090(10) 0.027(9) -0.027(9) 0.000(9)
C65 0.082(9) 0.049(9) 0.089(10) 0.008(8) 0.020(8) -0.003(7)
O12 0.237(15) 0.122(12) 0.139(11) 0.042(8) -0.004(9) 0.018(10)
B32 0.11(2) 0.09(2) 0.12(3) 0.012(15) 0.004(16) 0.018(16)
C68 0.080(11) 0.082(13) 0.143(15) -0.010(12) -0.034(11) 0.005(10)
C69 0.074(10) 0.059(11) 0.172(18) -0.019(12) -0.008(11) 0.011(8)
C70 0.049(8) 0.069(11) 0.135(13) 0.025(9) -0.016(8) -0.005(7)
C71 0.063(9) 0.081(11) 0.115(11) 0.016(9) 0.033(8) 0.031(8)
C72 0.091(10) 0.045(9) 0.121(12) -0.009(9) -0.006(8) 0.011(8)
C73 0.069(8) 0.031(8) 0.102(9) -0.016(7) -0.024(7) 0.014(7)
C74 0.167(16) 0.095(14) 0.083(10) -0.015(10) -0.016(10) 0.037(13)
C75 0.113(15) 0.117(18) 0.104(13) 0.015(13) 0.020(11) 0.033(14)
C76 0.079(11) 0.111(15) 0.100(11) -0.018(11) -0.001(9) 0.022(11)
C77 0.104(10) 0.059(10) 0.092(9) -0.014(8) -0.027(8) -0.036(8)
C78 0.088(9) 0.069(11) 0.067(8) 0.012(8) 0.008(7) 0.012(8)
C79 0.079(10) 0.084(12) 0.134(13) 0.013(11) -0.036(10) -0.002(9)
C80 0.113(12) 0.101(13) 0.099(11) -0.005(10) -0.024(10) -0.009(10)
C81 0.059(9) 0.076(11) 0.087(10) 0.010(8) 0.019(8) 0.017(8)
C82 0.115(11) 0.038(9) 0.194(14) 0.016(9) -0.058(10) 0.005(8)
C83 0.069(9) 0.077(11) 0.129(12) -0.008(9) -0.022(9) -0.029(8)
C84 0.108(10) 0.060(10) 0.114(11) -0.020(9) -0.020(8) 0.004(8)
C85 0.117(12) 0.039(9) 0.129(12) -0.022(9) 0.002(9) 0.013(8)
C86 0.104(12) 0.126(17) 0.124(17) -0.042(14) 0.025(11) 0.003(11)
N27 0.25(2) 0.111(16) 0.124(12) -0.016(12) 0.065(14) 0.016(16)
C88 0.081(11) 0.073(12) 0.171(16) -0.013(11) -0.009(12) -0.021(9)
B31 0.15(2) 0.11(2) 0.114(19) 0.015(16) -0.027(16) 0.024(18)
C90 0.064(9) 0.075(11) 0.106(11) -0.010(9) 0.016(8) 0.006(8)
C91 0.104(13) 0.049(11) 0.189(19) 0.005(11) 0.017(13) -0.017(9)
C92 0.16(2) 0.16(3) 0.135(18) 0.005(18) 0.020(14) -0.01(2)
C93 0.052(9) 0.076(11) 0.219(17) -0.012(10) -0.041(11) 0.021(8)
C94 0.136(13) 0.029(9) 0.194(16) -0.012(10) -0.016(11) 0.004(8)
N28 0.229(19) 0.106(13) 0.101(11) 0.023(10) -0.056(12) -0.046(13)
C96 0.127(15) 0.131(17) 0.109(13) -0.001(12) 0.002(11) 0.021(14)
C98 0.142(14) 0.066(11) 0.129(13) -0.022(10) 0.001(12) -0.035(10)
C99 0.162(15) 0.064(11) 0.220(18) -0.003(10) -0.100(14) 0.021(10)
C100 0.151(13) 0.097(12) 0.076(9) -0.005(8) -0.041(9) 0.041(10)
C101 0.164(14) 0.036(9) 0.113(11) -0.021(8) -0.040(10) 0.019(9)
C102 0.168(15) 0.084(12) 0.132(13) -0.014(9) 0.017(12) -0.001(10)
C119 0.149(15) 0.176(19) 0.158(17) -0.025(15) -0.013(13) -0.094(14)
C120 0.174(18) 0.21(2) 0.23(2) -0.092(18) 0.064(17) -0.106(17)
C118 0.137(14) 0.099(13) 0.102(11) 0.011(10) 0.039(10) -0.035(11)
C104 0.094(12) 0.155(19) 0.108(12) 0.006(13) -0.006(9) 0.003(14)
C105 0.127(14) 0.084(12) 0.104(11) 0.009(9) -0.004(10) -0.019(11)
C106 0.081(10) 0.126(15) 0.126(13) 0.008(11) -0.031(9) -0.006(10)
C133 0.45(7) 0.21(3) 0.26(4) -0.11(3) 0.16(5) -0.03(4)
C122 0.145(15) 0.27(3) 0.046(9) -0.055(13) 0.017(9) -0.022(15)
C121 0.50(5) 0.18(3) 0.060(11) -0.039(14) 0.016(17) 0.09(3)
C107 0.130(16) 0.19(3) 0.16(2) -0.09(2) 0.015(14) 0.004(19)
C127 0.136(16) 0.126(17) 0.56(5) -0.13(2) -0.20(2) 0.022(13)
C132 0.27(3) 0.22(3) 0.17(2) 0.024(18) -0.02(2) 0.041(19)
C108 0.146(18) 0.28(3) 0.147(17) -0.050(16) -0.023(14) 0.033(18)
C126 0.094(14) 0.44(4) 0.122(16) 0.05(2) -0.004(12) 0.048(19)
C109 0.130(16) 0.24(3) 0.17(3) -0.03(2) -0.027(15) -0.024(19)
C110 0.30(3) 0.133(18) 0.20(2) 0.097(16) 0.049(19) 0.037(18)
C111 0.20(3) 0.18(3) 0.25(4) -0.01(3) -0.03(2) 0.02(2)
C112 0.23(2) 0.120(16) 0.143(15) 0.015(12) 0.000(15) -0.021(16)
C125 0.20(3) 0.18(2) 0.34(4) -0.16(3) -0.04(3) 0.04(2)

loop_
_atom_type_symbol
_atom_type_description
_atom_type_scat_dispersion_real
_atom_type_scat_dispersion_imag
_atom_type_scat_source
C C 0.0181 0.0091 'International Tables Vol C Tables 4.2.6.8 and 6.1.1.4'
H H 0.0000 0.0000 'International Tables Vol C Tables 4.2.6.8 and 6.1.1.4'
B B 0.0090 0.0039 'International Tables Vol C Tables 4.2.6.8 and 6.1.1.4'
N N 0.0311 0.0180 'International Tables Vol C Tables 4.2.6.8 and 6.1.1.4'
O O 0.0492 0.0322 'International Tables Vol C Tables 4.2.6.8 and 6.1.1.4'
F F 0.0727 0.0534 'International Tables Vol C Tables 4.2.6.8 and 6.1.1.4'
Cu Cu -1.9646 0.5888 'International Tables Vol C Tables 4.2.6.8 and 6.1.1.4'

loop_
_geom_angle_atom_site_label_1
_geom_angle_atom_site_label_2
_geom_angle_atom_site_label_3
_geom_angle
N2 Cu1 N5 140.7(3)
N2 Cu1 N24 117.2(4)
N5 Cu1 N24 78.3(4)
N2 Cu1 N6 79.8(4)
N5 Cu1 N6 112.7(4)
N24 Cu1 N6 139.5(3)
N19 Cu2 N23 116.6(4)
N19 Cu2 N1 143.4(3)
N23 Cu2 N1 80.6(4)
N19 Cu2 N18 80.7(4)
N23 Cu2 N18 129.7(3)
N1 Cu2 N18 114.2(4)
N20 Cu3 N25 135.2(3)
N20 Cu3 N11 123.4(4)
N25 Cu3 N11 80.5(4)
N20 Cu3 N21 79.9(4)
N25 Cu3 N21 111.5(4)
N11 Cu3 N21 134.4(3)
C73 N23 C11 118.2(10)
C73 N23 Cu2 127.7(8)
C11 N23 Cu2 113.8(8)
C32 O10 C59 119.5(10)
C57 O5 C84 117.9(10)
C20 N1 C19 121.7(10)
C20 N1 Cu2 125.1(8)
C19 N1 Cu2 111.7(7)
C28 N25 C29 116.2(10)
C28 N25 Cu3 128.8(9)
C29 N25 Cu3 114.3(8)
C123 C3 C19 120.6(12)
C35 N18 C114 116.6(10)
C35 N18 Cu2 129.9(9)
C114 N18 Cu2 112.7(8)
C62 N2 C41 116.1(10)
C62 N2 Cu1 129.4(9)
C41 N2 Cu1 114.2(7)
C53 O9 C93 120.7(11)
C23 N5 C14 116.3(10)
C23 N5 Cu1 114.6(8)
C14 N5 Cu1 128.4(9)
C27 N6 C22 114.5(10)
C27 N6 Cu1 130.2(9)
C22 N6 Cu1 115.2(8)
C49 N21 C24 121.3(10)
C49 N21 Cu3 119.4(9)
C24 N21 Cu3 112.7(8)
C61 N22 C76 127.1(13)
C65 N20 C9 119.8(11)
C65 N20 Cu3 126.5(9)
C9 N20 Cu3 113.7(7)
C58 O6 C98 117.9(11)
C50 N17 C90 127.2(12)
C33 C7 C62 122.3(12)
C86 N8 C54 130.5(14)
N20 C9 C24 120.8(12)
N20 C9 C117 125.1(10)
C24 C9 C117 114.2(11)
N18 C114 C37 124.4(11)
N18 C114 C48 118.1(11)
C37 C114 C48 117.5(12)
N23 C11 C124 123.9(10)
N23 C11 C19 116.7(11)
C124 C11 C19 119.5(11)
C12 C129 C17 121.3(12)
C129 C12 C128 120.2(12)
C21 C123 C3 119.8(12)
C78 N19 C48 120.6(10)
C78 N19 Cu2 126.2(9)
C48 N19 Cu2 112.3(8)
N5 C14 C26 124.2(12)
N5 C14 C47 116.0(11)
C26 C14 C47 119.5(12)
O11 C15 N26 127.7(14)
O11 C15 C28 121.2(13)
N26 C15 C28 111.1(14)
C77 C16 C34 121.7(12)
N24 C128 C12 120.9(11)
N24 C128 C20 112.2(11)
C12 C128 C20 126.8(12)
C39 C17 C129 114.9(12)
C39 C17 C25 121.2(12)
C129 C17 C25 123.9(13)
C47 N11 C40 124.6(10)
C47 N11 Cu3 120.0(9)
C40 N11 Cu3 112.3(7)
C117 C18 C36 119.6(12)
C3 C19 C11 119.1(12)
C3 C19 N1 124.6(11)
C11 C19 N1 116.4(10)
N1 C20 C128 119.2(11)
C123 C21 C124 120.5(12)
C42 C22 N6 127.1(12)
C42 C22 C41 120.7(12)
N6 C22 C41 112.1(11)
N5 C23 C130 124.6(12)
N5 C23 C39 117.6(11)
C130 C23 C39 117.6(12)
C116 C24 C9 123.7(12)
C116 C24 N21 123.4(11)
C9 C24 N21 113.0(12)
C51 C25 C17 118.7(12)
C52 C26 C14 120.3(12)
N6 C27 C56 120.6(12)
N6 C27 C78 112.2(12)
C56 C27 C78 127.2(11)
C39 N24 C128 116.7(10)
C39 N24 Cu1 114.3(8)
C128 N24 Cu1 128.8(8)
N25 C28 C131 123.5(13)
N25 C28 C15 115.0(11)
C131 C28 C15 121.3(11)
N25 C29 C40 116.9(12)
N25 C29 C45 124.1(11)
C40 C29 C45 118.9(12)
C15 N26 C81 128.4(13)
O10 C32 C131 125.6(10)
O10 C32 C45 117.2(14)
C131 C32 C45 117.1(13)
C7 C33 C34 121.5(12)
C41 C34 C33 113.5(13)
C41 C34 C16 121.4(12)
C33 C34 C16 125.1(12)
N18 C35 C72 123.5(12)
N18 C35 C50 114.6(13)
C72 C35 C50 121.9(13)
C21 C124 C11 120.5(12)
C21 C124 C53 123.4(13)
C11 C124 C53 116.2(11)
C18 C36 C116 120.9(11)
C51 C130 C23 119.8(13)
C51 C130 C52 124.0(13)
C23 C130 C52 116.1(12)
C60 C37 C114 121.9(13)
C60 C37 C57 121.7(13)
C114 C37 C57 116.5(12)
N24 C39 C17 125.8(11)
N24 C39 C23 114.7(11)
C17 C39 C23 119.5(12)
C44 C40 C29 119.0(12)
C44 C40 N11 125.3(10)
C29 C40 N11 115.5(12)
C28 C131 C32 121.5(12)
C48 C115 C64 115.9(12)
C24 C116 C36 119.2(12)
N2 C41 C34 126.3(11)
N2 C41 C22 118.3(10)
C34 C41 C22 115.3(12)
C22 C42 C43 116.7(12)
C22 C42 C77 120.5(12)
C43 C42 C77 122.8(13)
C56 C43 C42 118.9(12)
C18 C117 C58 124.7(13)
C18 C117 C9 122.3(10)
C58 C117 C9 112.5(12)
C40 C44 C101 121.7(12)
C100 C45 C29 119.0(11)
C100 C45 C32 123.6(14)
C29 C45 C32 117.5(14)
C53 C46 C73 119.2(12)
N11 C47 C14 119.1(10)
C114 C48 C115 122.2(12)
C114 C48 N19 114.9(11)
C115 C48 N19 122.8(11)
N21 C49 C62 121.2(11)
O4 C50 N17 126.5(13)
O4 C50 C35 117.5(14)
N17 C50 C35 116.0(12)
C25 C51 C130 123.1(12)
C26 C52 C130 118.0(12)
O9 C53 C46 124.9(13)
O9 C53 C124 116.1(12)
C46 C53 C124 118.9(13)
O7 C54 N8 126.1(14)
O7 C54 C65 118.0(13)
N8 C54 C65 115.9(15)
C82 C55 C59 107.7(11)
C82 C55 C102 111.5(11)
C59 C55 C102 110.6(10)
C43 C56 C27 121.6(12)
O5 C57 C72 124.0(14)
O5 C57 C37 116.2(12)
C72 C57 C37 119.8(13)
O6 C58 C63 127.4(13)
O6 C58 C117 111.5(13)
C63 C58 C117 121.0(14)
O10 C59 C55 109.0(10)
C64 C60 C37 119.1(13)
O8 C61 N22 122.7(13)
O8 C61 C73 120.1(15)
N22 C61 C73 117.1(14)
N2 C62 C7 120.2(13)
N2 C62 C49 114.3(10)
C7 C62 C49 125.3(12)
C58 C63 C65 119.9(13)
C60 C64 C115 123.4(13)
N20 C65 C63 121.2(13)
N20 C65 C54 116.8(13)
C63 C65 C54 121.6(12)
F20 B32 F17 113(2)
F20 B32 F19 109(2)
F17 B32 F19 103(2)
F20 B32 F18 115(2)
F17 B32 F18 111.9(19)
F19 B32 F18 104(2)
C69 C68 C79 118.2(17)
C68 C69 C71 121.4(16)
C79 C70 C81 119.1(14)
C81 C71 C69 118.8(15)
C57 C72 C35 119.3(13)
N23 C73 C46 123.5(11)
N23 C73 C61 115.8(12)
C46 C73 C61 120.3(12)
C76 C74 C96 118.7(18)
C96 C75 C104 127(2)
C106 C76 C74 122.5(16)
C106 C76 N22 116.4(17)
C74 C76 N22 121.1(17)
C16 C77 C42 120.5(12)
N19 C78 C27 118.5(11)
C68 C79 C70 123.4(16)
C90 C80 C105 116.1(15)
C71 C81 C70 118.8(16)
C71 C81 N26 119.7(15)
C70 C81 N26 121.5(13)
C88 C83 C90 117.9(15)
O5 C84 C85 108.7(11)
C94 C85 C84 108.9(12)
C94 C85 C99 113.1(12)
C84 C85 C99 110.8(12)
C122 C86 N8 129(2)
C122 C86 C121 114(2)
N8 C86 C121 117.8(18)
C92 N27 C110 118(3)
C92 N27 C108 122(2)
C110 N27 C108 121(2)
C83 C88 C91 121.0(16)
F13 B31 F15 116(3)
F13 B31 F14 112(2)
F15 B31 F14 107.4(16)
F13 B31 F16 108.7(17)
F15 B31 F16 106.9(19)
F14 B31 F16 105(2)
C80 C90 C83 124.6(14)
C80 C90 N17 121.1(15)
C83 C90 N17 114.1(15)
C105 C91 C88 118.0(16)
O12 C92 N27 125(3)
O9 C93 C125 117.9(16)
C132 N28 C133 127(2)
C132 N28 C112 113.7(19)
C133 N28 C112 119.6(16)
C75 C96 C74 116.1(19)
O6 C98 C118 105.9(12)
C101 C100 C45 121.1(14)
C100 C101 C44 120.2(14)
C119 C118 C98 114.5(14)
C119 C118 C120 108.3(17)
C98 C118 C120 108.1(14)
C75 C104 C106 115.6(18)
C91 C105 C80 121.9(16)
C76 C106 C104 120.0(17)
O56 C133 N28 115(3)
C86 C122 C109 134(2)
C86 C121 C111 119(2)
C109 C107 C111 122(3)
C107 C109 C122 110(3)
C107 C111 C121 120(2)
C126 C125 C93 118(3)
C126 C125 C127 123(3)
C93 C125 C127 114.9(18)
F80 B6 F82 104.4(18)
F80 B6 F81 105.7(16)
F82 B6 F81 93(3)
F80 B6 F83 127(3)
F82 B6 F83 109.3(19)
F81 B6 F83 111.6(19)
C701 N701 C700 139(8)
C701 N701 C702 117(8)
C700 N701 C702 95.8(12)
O99 C700 N701 119.5(19)
O552 C553 N555 130(9)
O552 C553 O667 95(5)
N555 C553 O667 132(6)
C554 N555 C555 105(9)
C554 N555 C553 119(3)
C555 N555 C553 133(8)

loop_
_geom_bond_atom_site_label_1
_geom_bond_atom_site_label_2
_geom_bond_distance
Cu1 N2 2.064(8)
Cu1 N5 2.101(8)
Cu1 N24 2.115(9)
Cu1 N6 2.134(9)
Cu2 N19 2.018(9)
Cu2 N23 2.037(9)
Cu2 N1 2.046(9)
Cu2 N18 2.073(9)
Cu3 N20 2.040(9)
Cu3 N25 2.051(9)
Cu3 N11 2.072(9)
Cu3 N21 2.107(9)
N23 C73 1.304(13)
N23 C11 1.365(13)
O10 C32 1.285(13)
O10 C59 1.442(12)
O5 C57 1.335(13)
O5 C84 1.468(13)
N1 C20 1.228(13)
N1 C19 1.418(13)
N25 C28 1.365(13)
N25 C29 1.389(13)
C3 C123 1.395(14)
C3 C19 1.407(14)
N18 C35 1.355(14)
N18 C114 1.365(13)
N2 C62 1.377(13)
N2 C41 1.366(13)
O4 C50 1.221(12)
F18 B32 1.37(2)
F14 B31 1.41(2)
F17 B32 1.34(2)
O9 C53 1.337(13)
O9 C93 1.436(14)
N5 C23 1.321(12)
N5 C14 1.329(12)
N6 C27 1.363(13)
N6 C22 1.373(13)
O8 C61 1.242(14)
O11 C15 1.191(14)
N21 C49 1.311(12)
N21 C24 1.422(13)
F20 B32 1.30(3)
N22 C61 1.372(16)
N22 C76 1.442(17)
N20 C65 1.315(13)
N20 C9 1.347(12)
O6 C58 1.376(13)
O6 C98 1.442(15)
N17 C50 1.340(14)
N17 C90 1.459(15)
C7 C33 1.319(14)
C7 C62 1.403(14)
N8 C86 1.345(19)
N8 C54 1.337(15)
C9 C24 1.415(14)
C9 C117 1.458(14)
C114 C37 1.387(14)
C114 C48 1.385(14)
F19 B32 1.41(3)
C11 C124 1.398(14)
C11 C19 1.396(14)
C129 C12 1.355(14)
C129 C17 1.404(15)
C12 C128 1.400(15)
C123 C21 1.365(15)
N19 C78 1.247(13)
N19 C48 1.469(13)
F15 B31 1.36(2)
C14 C26 1.380(15)
C14 C47 1.427(14)
C15 N26 1.359(15)
C15 C28 1.526(16)
C16 C77 1.338(15)
C16 C34 1.417(15)
C128 N24 1.363(12)
C128 C20 1.514(15)
C17 C39 1.389(14)
C17 C25 1.442(15)
N11 C47 1.313(13)
N11 C40 1.445(13)
C18 C117 1.355(14)
C18 C36 1.375(14)
C21 C124 1.394(15)
C22 C42 1.348(14)
C22 C41 1.522(15)
C23 C130 1.434(15)
C23 C39 1.476(15)
C24 C116 1.344(14)
C25 C51 1.368(15)
C26 C52 1.363(15)
C27 C56 1.397(15)
C27 C78 1.497(16)
N24 C39 1.360(12)
C28 C131 1.375(14)
C29 C40 1.410(14)
C29 C45 1.426(15)
F13 B31 1.33(2)
N26 C81 1.390(15)
C32 C131 1.415(15)
C32 C45 1.437(15)
F16 B31 1.43(2)
C33 C34 1.423(15)
C34 C41 1.416(14)
C35 C72 1.385(15)
C35 C50 1.522(16)
C124 C53 1.438(16)
C36 C116 1.402(14)
C130 C51 1.400(15)
C130 C52 1.418(15)
C37 C60 1.380(16)
C37 C57 1.434(16)
O7 C54 1.208(15)
C40 C44 1.385(15)
C115 C48 1.408(15)
C115 C64 1.403(15)
C42 C43 1.383(15)
C42 C77 1.446(15)
C43 C56 1.358(14)
C117 C58 1.440(15)
C44 C101 1.380(15)
C45 C100 1.405(17)
C46 C53 1.381(16)
C46 C73 1.399(14)
C49 C62 1.425(14)
C54 C65 1.454(17)
C55 C82 1.515(15)
C55 C59 1.524(14)
C55 C102 1.548(16)
C57 C72 1.365(16)
C58 C63 1.383(16)
C60 C64 1.335(16)
C61 C73 1.474(16)
C63 C65 1.422(16)
O12 C92 1.19(3)
C68 C69 1.350(18)
C68 C79 1.347(18)
C69 C71 1.455(17)
C70 C79 1.395(17)
C70 C81 1.403(16)
C71 C81 1.374(16)
C74 C76 1.371(18)
C74 C96 1.41(2)
C75 C96 1.37(2)
C75 C104 1.36(2)
C76 C106 1.377(18)
C80 C90 1.378(17)
C80 C105 1.390(18)
C83 C88 1.339(17)
C83 C90 1.366(16)
C84 C85 1.484(15)
C85 C94 1.483(17)
C85 C99 1.500(18)
C86 C122 1.28(2)
C86 C121 1.363(16)
N27 C92 1.39(2)
N27 C110 1.48(2)
N27 C108 1.54(2)
C88 C91 1.44(2)
C91 C105 1.363(18)
C93 C125 1.49(3)
N28 C132 1.38(2)
N28 C133 1.350(11)
N28 C112 1.48(2)
C98 C118 1.483(17)
C100 C101 1.351(16)
C119 C118 1.501(19)
C120 C118 1.580(19)
C104 C106 1.393(19)
C133 O56 1.21(2)
C122 C109 1.37(2)
C121 C111 1.387(18)
C107 C109 1.35(2)
C107 C111 1.368(17)
C127 C125 1.50(3)
C126 C125 1.23(2)
B6 F80 1.359(19)
B6 F82 1.36(2)
B6 F81 1.36(2)
B6 F83 1.371(18)
C555 N555 1.41(2)
C702 N701 1.611(13)
N701 C701 1.41(2)
N701 C700 1.468(18)
C700 O99 1.258(19)
C553 O552 1.29(2)
C553 N555 1.49(2)
C553 O667 1.94(7)
N555 C554 1.40(7)

loop_
_geom_torsion_atom_site_label_1
_geom_torsion_atom_site_label_2
_geom_torsion_atom_site_label_3
_geom_torsion_atom_site_label_4
_geom_torsion
N19 Cu2 N23 C73 -36.0(10)
N1 Cu2 N23 C73 178.2(9)
N18 Cu2 N23 C73 64.5(11)
N19 Cu2 N23 C11 137.1(7)
N1 Cu2 N23 C11 -8.7(7)
N18 Cu2 N23 C11 -122.4(7)
N19 Cu2 N1 C20 78.4(12)
N23 Cu2 N1 C20 -159.1(9)
N18 Cu2 N1 C20 -29.7(10)
N19 Cu2 N1 C19 -115.7(8)
N23 Cu2 N1 C19 6.8(7)
N18 Cu2 N1 C19 136.2(7)
N20 Cu3 N25 C28 55.9(10)
N11 Cu3 N25 C28 -175.5(9)
N21 Cu3 N25 C28 -41.4(9)
N20 Cu3 N25 C29 -134.1(7)
N11 Cu3 N25 C29 -5.5(7)
N21 Cu3 N25 C29 128.6(7)
N19 Cu2 N18 C35 -179.2(10)
N23 Cu2 N18 C35 63.8(10)
N1 Cu2 N18 C35 -34.2(10)
N19 Cu2 N18 C114 -10.4(7)
N23 Cu2 N18 C114 -127.4(7)
N1 Cu2 N18 C114 134.5(7)
N5 Cu1 N2 C62 70.7(11)
N24 Cu1 N2 C62 -34.9(9)
N6 Cu1 N2 C62 -175.8(9)
N5 Cu1 N2 C41 -116.5(8)
N24 Cu1 N2 C41 137.9(7)
N6 Cu1 N2 C41 -3.0(7)
N2 Cu1 N5 C23 -123.1(8)
N24 Cu1 N5 C23 -4.2(7)
N6 Cu1 N5 C23 134.9(7)
N2 Cu1 N5 C14 67.4(11)
N24 Cu1 N5 C14 -173.6(9)
N6 Cu1 N5 C14 -34.5(10)
N2 Cu1 N6 C27 -176.5(9)
N5 Cu1 N6 C27 -35.5(10)
N24 Cu1 N6 C27 63.2(11)
N2 Cu1 N6 C22 -1.0(7)
N5 Cu1 N6 C22 140.0(7)
N24 Cu1 N6 C22 -121.3(8)
N20 Cu3 N21 C49 -150.9(8)
N25 Cu3 N21 C49 -16.2(9)
N11 Cu3 N21 C49 81.6(9)
N20 Cu3 N21 C24 1.0(6)
N25 Cu3 N21 C24 135.7(6)
N11 Cu3 N21 C24 -126.4(7)
N25 Cu3 N20 C65 70.4(10)
N11 Cu3 N20 C65 -42.1(10)
N21 Cu3 N20 C65 -179.3(9)
N25 Cu3 N20 C9 -111.8(7)
N11 Cu3 N20 C9 135.7(6)
N21 Cu3 N20 C9 -1.4(6)
C65 N20 C9 C24 179.7(9)
Cu3 N20 C9 C24 1.7(11)
C65 N20 C9 C117 0.2(14)
Cu3 N20 C9 C117 -177.8(7)
C35 N18 C114 C37 1.2(15)
Cu2 N18 C114 C37 -169.2(8)
C35 N18 C114 C48 -179.4(9)
Cu2 N18 C114 C48 10.2(12)
C73 N23 C11 C124 2.1(16)
Cu2 N23 C11 C124 -171.7(8)
C73 N23 C11 C19 -177.1(9)
Cu2 N23 C11 C19 9.1(12)
C17 C129 C12 C128 -2.5(15)
C19 C3 C123 C21 -1.9(17)
N23 Cu2 N19 C78 -30.2(11)
N1 Cu2 N19 C78 81.3(12)
N18 Cu2 N19 C78 -160.2(10)
N23 Cu2 N19 C48 138.8(6)
N1 Cu2 N19 C48 -109.7(8)
N18 Cu2 N19 C48 8.8(7)
C23 N5 C14 C26 -1.0(17)
Cu1 N5 C14 C26 168.3(9)
C23 N5 C14 C47 173.7(10)
Cu1 N5 C14 C47 -17.1(15)
C129 C12 C128 N24 4.5(15)
C129 C12 C128 C20 -170.8(10)
C12 C129 C17 C39 -1.2(14)
C12 C129 C17 C25 178.7(10)
N20 Cu3 N11 C47 -18.6(10)
N25 Cu3 N11 C47 -157.3(9)
N21 Cu3 N11 C47 91.9(10)
N20 Cu3 N11 C40 142.3(7)
N25 Cu3 N11 C40 3.6(7)
N21 Cu3 N11 C40 -107.2(8)
C123 C3 C19 C11 2.5(16)
C123 C3 C19 N1 -176.6(10)
N23 C11 C19 C3 177.5(9)
C124 C11 C19 C3 -1.7(15)
N23 C11 C19 N1 -3.3(14)
C124 C11 C19 N1 177.5(9)
C20 N1 C19 C3 -18.5(16)
Cu2 N1 C19 C3 175.0(8)
C20 N1 C19 C11 162.4(10)
Cu2 N1 C19 C11 -4.1(11)
C19 N1 C20 C128 173.9(8)
Cu2 N1 C20 C128 -21.5(14)
N24 C128 C20 N1 -36.0(13)
C12 C128 C20 N1 139.7(11)
C3 C123 C21 C124 0.5(18)
C27 N6 C22 C42 -2.3(16)
Cu1 N6 C22 C42 -178.5(9)
C27 N6 C22 C41 -179.4(8)
Cu1 N6 C22 C41 4.4(11)
C14 N5 C23 C130 -5.6(16)
Cu1 N5 C23 C130 -176.4(8)
C14 N5 C23 C39 178.2(9)
Cu1 N5 C23 C39 7.5(12)
N20 C9 C24 C116 178.1(9)
C117 C9 C24 C116 -2.3(14)
N20 C9 C24 N21 -0.9(13)
C117 C9 C24 N21 178.7(8)
C49 N21 C24 C116 -28.1(14)
Cu3 N21 C24 C116 -179.4(8)
C49 N21 C24 C9 150.9(9)
Cu3 N21 C24 C9 -0.4(10)
C39 C17 C25 C51 1.3(16)
C129 C17 C25 C51 -178.6(10)
N5 C14 C26 C52 5.8(19)
C47 C14 C26 C52 -168.7(11)
C22 N6 C27 C56 -4.1(15)
Cu1 N6 C27 C56 171.4(8)
C22 N6 C27 C78 174.2(9)
Cu1 N6 C27 C78 -10.2(13)
C12 C128 N24 C39 -2.5(13)
C20 C128 N24 C39 173.4(8)
C12 C128 N24 Cu1 173.0(7)
C20 C128 N24 Cu1 -11.0(11)
N2 Cu1 N24 C39 141.6(6)
N5 Cu1 N24 C39 0.1(6)
N6 Cu1 N24 C39 -111.2(7)
N2 Cu1 N24 C128 -34.1(9)
N5 Cu1 N24 C128 -175.6(8)
N6 Cu1 N24 C128 73.1(9)
C29 N25 C28 C131 -2.1(14)
Cu3 N25 C28 C131 167.7(8)
C29 N25 C28 C15 -178.6(9)
Cu3 N25 C28 C15 -8.8(13)
O11 C15 C28 N25 128.7(11)
N26 C15 C28 N25 -51.1(12)
O11 C15 C28 C131 -47.9(15)
N26 C15 C28 C131 132.3(11)
C28 N25 C29 C40 177.9(9)
Cu3 N25 C29 C40 6.6(12)
C28 N25 C29 C45 0.5(14)
Cu3 N25 C29 C45 -170.8(8)
O11 C15 N26 C81 -9.2(19)
C28 C15 N26 C81 170.6(10)
C59 O10 C32 C131 0.6(16)
C59 O10 C32 C45 -177.5(9)
C62 C7 C33 C34 0.7(18)
C7 C33 C34 C41 -2.3(16)
C7 C33 C34 C16 178.2(11)
C77 C16 C34 C41 1.0(17)
C77 C16 C34 C33 -179.5(11)
C114 N18 C35 C72 -1.6(15)
Cu2 N18 C35 C72 166.8(8)
C114 N18 C35 C50 179.3(9)
Cu2 N18 C35 C50 -12.3(14)
C123 C21 C124 C11 0.2(17)
C123 C21 C124 C53 -178.0(11)
N23 C11 C124 C21 -178.8(10)
C19 C11 C124 C21 0.4(16)
N23 C11 C124 C53 -0.5(16)
C19 C11 C124 C53 178.7(10)
C117 C18 C36 C116 3.5(15)
N5 C23 C130 C51 -176.2(11)
C39 C23 C130 C51 0.0(15)
N5 C23 C130 C52 7.2(16)
C39 C23 C130 C52 -176.7(9)
N18 C114 C37 C60 179.4(11)
C48 C114 C37 C60 -0.1(16)
N18 C114 C37 C57 -0.7(16)
C48 C114 C37 C57 179.8(10)
C128 N24 C39 C17 -1.5(14)
Cu1 N24 C39 C17 -177.7(7)
C128 N24 C39 C23 179.8(8)
Cu1 N24 C39 C23 3.6(10)
C129 C17 C39 N24 3.3(14)
C25 C17 C39 N24 -176.5(9)
C129 C17 C39 C23 -178.0(9)
C25 C17 C39 C23 2.2(14)
N5 C23 C39 N24 -7.5(13)
C130 C23 C39 N24 176.1(9)
N5 C23 C39 C17 173.7(9)
C130 C23 C39 C17 -2.7(14)
N25 C29 C40 C44 -179.4(10)
C45 C29 C40 C44 -1.8(16)
N25 C29 C40 N11 -3.5(14)
C45 C29 C40 N11 174.0(9)
C47 N11 C40 C44 -25.8(17)
Cu3 N11 C40 C44 174.3(9)
C47 N11 C40 C29 158.6(10)
Cu3 N11 C40 C29 -1.2(11)
N25 C28 C131 C32 3.9(16)
C15 C28 C131 C32 -179.7(11)
O10 C32 C131 C28 178.0(10)
C45 C32 C131 C28 -3.9(16)
C9 C24 C116 C36 2.8(15)
N21 C24 C116 C36 -178.3(9)
C18 C36 C116 C24 -3.3(15)
C62 N2 C41 C34 -2.8(15)
Cu1 N2 C41 C34 -176.6(8)
C62 N2 C41 C22 -179.7(8)
Cu1 N2 C41 C22 6.5(11)
C33 C34 C41 N2 3.4(15)
C16 C34 C41 N2 -177.0(10)
C33 C34 C41 C22 -179.6(9)
C16 C34 C41 C22 0.0(14)
C42 C22 C41 N2 175.4(10)
N6 C22 C41 N2 -7.3(13)
C42 C22 C41 C34 -1.8(15)
N6 C22 C41 C34 175.5(9)
N6 C22 C42 C43 7.7(18)
C41 C22 C42 C43 -175.4(10)
N6 C22 C42 C77 -174.2(11)
C41 C22 C42 C77 2.7(17)
C22 C42 C43 C56 -6.5(18)
C77 C42 C43 C56 175.4(12)
C36 C18 C117 C58 -174.3(10)
C36 C18 C117 C9 -3.1(15)
N20 C9 C117 C18 -178.0(9)
C24 C9 C117 C18 2.4(14)
N20 C9 C117 C58 -5.8(14)
C24 C9 C117 C58 174.6(8)
C29 C40 C44 C101 1.7(18)
N11 C40 C44 C101 -173.7(11)
N25 C29 C45 C100 179.8(11)
C40 C29 C45 C100 2.5(16)
N25 C29 C45 C32 -0.8(16)
C40 C29 C45 C32 -178.1(10)
O10 C32 C45 C100 0.0(17)
C131 C32 C45 C100 -178.3(12)
O10 C32 C45 C29 -179.4(9)
C131 C32 C45 C29 2.4(15)
C40 N11 C47 C14 171.2(10)
Cu3 N11 C47 C14 -30.3(14)
N5 C14 C47 N11 -27.9(16)
C26 C14 C47 N11 147.0(11)
N18 C114 C48 C115 -178.4(10)
C37 C114 C48 C115 1.1(16)
N18 C114 C48 N19 -2.8(14)
C37 C114 C48 N19 176.7(9)
C64 C115 C48 C114 -1.8(17)
C64 C115 C48 N19 -177.1(10)
C78 N19 C48 C114 163.5(10)
Cu2 N19 C48 C114 -6.2(11)
C78 N19 C48 C115 -20.9(16)
Cu2 N19 C48 C115 169.4(9)
C24 N21 C49 C62 172.0(9)
Cu3 N21 C49 C62 -38.5(12)
C90 N17 C50 O4 -0.1(19)
C90 N17 C50 C35 -177.9(10)
N18 C35 C50 O4 138.8(11)
C72 C35 C50 O4 -40.3(16)
N18 C35 C50 N17 -43.2(13)
C72 C35 C50 N17 137.7(12)
C17 C25 C51 C130 -4.2(18)
C23 C130 C51 C25 3.6(18)
C52 C130 C51 C25 180.0(11)
C14 C26 C52 C130 -3.8(18)
C51 C130 C52 C26 -178.5(12)
C23 C130 C52 C26 -2.0(16)
C93 O9 C53 C46 6.7(18)
C93 O9 C53 C124 -169.9(11)
C73 C46 C53 O9 -178.1(11)
C73 C46 C53 C124 -1.6(17)
C21 C124 C53 O9 -4.7(17)
C11 C124 C53 O9 177.1(10)
C21 C124 C53 C46 178.5(11)
C11 C124 C53 C46 0.2(16)
C86 N8 C54 O7 3(3)
C86 N8 C54 C65 -178.6(13)
C42 C43 C56 C27 0.7(19)
N6 C27 C56 C43 4.9(18)
C78 C27 C56 C43 -173.2(12)
C84 O5 C57 C72 -2.7(17)
C84 O5 C57 C37 178.2(10)
C60 C37 C57 O5 -0.3(17)
C114 C37 C57 O5 179.8(9)
C60 C37 C57 C72 -179.5(12)
C114 C37 C57 C72 0.7(16)
C98 O6 C58 C63 -14.8(17)
C98 O6 C58 C117 167.7(10)
C18 C117 C58 O6 -2.1(15)
C9 C117 C58 O6 -174.0(8)
C18 C117 C58 C63 -179.7(11)
C9 C117 C58 C63 8.3(15)
C32 O10 C59 C55 -179.0(10)
C82 C55 C59 O10 -173.7(10)
C102 C55 C59 O10 64.2(13)
C114 C37 C60 C64 -0.2(19)
C57 C37 C60 C64 180.0(12)
C76 N22 C61 O8 -4(2)
C76 N22 C61 C73 173.8(12)
C41 N2 C62 C7 0.9(14)
Cu1 N2 C62 C7 173.6(7)
C41 N2 C62 C49 176.7(8)
Cu1 N2 C62 C49 -10.6(13)
C33 C7 C62 N2 0.0(16)
C33 C7 C62 C49 -175.3(11)
N21 C49 C62 N2 -25.4(14)
N21 C49 C62 C7 150.2(10)
O6 C58 C63 C65 177.1(11)
C117 C58 C63 C65 -5.6(17)
C37 C60 C64 C115 -1(2)
C48 C115 C64 C60 1.6(19)
C9 N20 C65 C63 3.3(16)
Cu3 N20 C65 C63 -179.0(8)
C9 N20 C65 C54 176.3(11)
Cu3 N20 C65 C54 -6.0(15)
C58 C63 C65 N20 -0.6(18)
C58 C63 C65 C54 -173.2(12)
O7 C54 C65 N20 -35(2)
N8 C54 C65 N20 146.0(12)
O7 C54 C65 C63 137.7(15)
N8 C54 C65 C63 -41.1(19)
C79 C68 C69 C71 -1(2)
C68 C69 C71 C81 4.3(19)
O5 C57 C72 C35 179.8(11)
C37 C57 C72 C35 -1.1(17)
N18 C35 C72 C57 1.6(18)
C50 C35 C72 C57 -179.4(11)
C11 N23 C73 C46 -3.6(16)
Cu2 N23 C73 C46 169.2(8)
C11 N23 C73 C61 169.0(10)
Cu2 N23 C73 C61 -18.2(15)
C53 C46 C73 N23 3.4(18)
C53 C46 C73 C61 -168.8(12)
O8 C61 C73 N23 -36.4(17)
N22 C61 C73 N23 145.3(11)
O8 C61 C73 C46 136.4(13)
N22 C61 C73 C46 -41.8(17)
C96 C74 C76 C106 -3(2)
C96 C74 C76 N22 178.2(12)
C61 N22 C76 C106 -149.1(14)
C61 N22 C76 C74 30(2)
C34 C16 C77 C42 -0.2(19)
C22 C42 C77 C16 -1.8(18)
C43 C42 C77 C16 176.2(12)
C48 N19 C78 C27 174.9(9)
Cu2 N19 C78 C27 -16.9(16)
N6 C27 C78 N19 -38.9(15)
C56 C27 C78 N19 139.3(13)
C69 C68 C79 C70 0(2)
C81 C70 C79 C68 -1.8(18)
C69 C71 C81 C70 -6.2(16)
C69 C71 C81 N26 173.4(10)
C79 C70 C81 C71 5.1(16)
C79 C70 C81 N26 -174.6(11)
C15 N26 C81 C71 165.2(10)
C15 N26 C81 C70 -15.2(18)
C57 O5 C84 C85 -169.1(11)
O5 C84 C85 C94 -174.3(11)
O5 C84 C85 C99 60.7(15)
C54 N8 C86 C122 -172.7(15)
C54 N8 C86 C121 6(2)
C90 C83 C88 C91 -1(2)
C105 C80 C90 C83 -4(2)
C105 C80 C90 N17 -178.4(11)
C88 C83 C90 C80 6(2)
C88 C83 C90 N17 -179.9(11)
C50 N17 C90 C80 -19.7(18)
C50 N17 C90 C83 165.6(11)
C83 C88 C91 C105 -5(2)
C110 N27 C92 O12 179.5(19)
C108 N27 C92 O12 -4(3)
C53 O9 C93 C125 -93(2)
C104 C75 C96 C74 -4(3)
C76 C74 C96 C75 3(2)
C58 O6 C98 C118 -165.2(11)
C29 C45 C100 C101 -3(2)
C32 C45 C100 C101 177.5(12)
C45 C100 C101 C44 3(2)
C40 C44 C101 C100 -2(2)
O6 C98 C118 C119 61.9(17)
O6 C98 C118 C120 -177.3(13)
C96 C75 C104 C106 3(2)
C88 C91 C105 C80 7(2)
C90 C80 C105 C91 -2(2)
C74 C76 C106 C104 2(2)
N22 C76 C106 C104 -179.0(12)
C75 C104 C106 C76 -2(2)
C132 N28 C133 O56 -3(4)
C112 N28 C133 O56 180(2)
N8 C86 C122 C109 178.1(17)
C121 C86 C122 C109 0(2)
C122 C86 C121 C111 -3.4(19)
N8 C86 C121 C111 177.9(19)
C111 C107 C109 C122 10(3)
C86 C122 C109 C107 -3(3)
C109 C107 C111 C121 -14(4)
C86 C121 C111 C107 10(3)
O9 C93 C125 C126 -17(4)
O9 C93 C125 C127 -174.9(19)
C701 N701 C700 O99 -157(12)
C702 N701 C700 O99 -13(5)
O552 C553 N555 C554 150(15)
O667 C553 N555 C554 -57(17)
O552 C553 N555 C555 -54(14)
O667 C553 N555 C555 98(11)
